data_7131202
loop_
_publ_author_name
'Fern&#xe1;ndez-Moyano, Sara'
'Marcos-Ayuso, Guillermo'
'Pe&#xf1;as-Defrutos, Marconi N'
'Bartolom&#xe9;, Camino'
'Espinet, Pablo'

_publ_section_title
;
 Intimate relationship between C-I reductive elimination, aryl scrambling
 and isomerization processes in Au(III) complexes.
;
_journal_issue 14
_journal_name_full 'Chemical communications (Cambridge, England)'
_journal_page_first 1975
_journal_page_last 1978
_journal_paper_doi 10.1039/d2cc06415d
_journal_volume 59
_journal_year 2023
_chemical_formula_moiety 'Au C12 Cl4 F6 I2, C16 H36 N'
_chemical_formula_sum 'C28 H36 Au Cl4 F6 I2 N'
_chemical_formula_weight 1093.14
_space_group_crystal_system triclinic
_space_group_IT_number 2
_space_group_name_Hall '-P 1'
_space_group_name_H-M_alt 'P -1'
_atom_sites_solution_hydrogens geom
_atom_sites_solution_primary dual
_audit_creation_date 2022-11-23
_audit_creation_method
;
Olex2 1.2
(compiled 2018.05.29 svn.r3508 for OlexSys, GUI svn.r5506)
;
_audit_update_record
;
2022-11-24 deposited with the CCDC.	2023-01-23 downloaded from the CCDC.
;
_cell_angle_alpha 61.966(6)
_cell_angle_beta 67.199(6)
_cell_angle_gamma 77.309(4)
_cell_formula_units_Z 2
_cell_length_a 12.8115(7)
_cell_length_b 13.1017(7)
_cell_length_c 13.5212(9)
_cell_measurement_reflns_used 4480
_cell_measurement_temperature 294
_cell_measurement_theta_max 27.5240
_cell_measurement_theta_min 3.6910
_cell_volume 1844.8(2)
_computing_cell_refinement 'CrysAlisPro 1.171.39.45g (Rigaku OD, 2018)'
_computing_data_collection 'CrysAlisPro 1.171.39.45g (Rigaku OD, 2018)'
_computing_data_reduction 'CrysAlisPro 1.171.39.45g (Rigaku OD, 2018)'
_computing_molecular_graphics 'Olex2 (Dolomanov et al., 2009)'
_computing_publication_material 'Olex2 (Dolomanov et al., 2009)'
_computing_structure_refinement 'ShelXL (Sheldrick, 2015)'
_computing_structure_solution 'ShelXT (Sheldrick, 2015)'
_diffrn_ambient_temperature 294
_diffrn_detector 'CCD plate'
_diffrn_detector_area_resol_mean 10.4757
_diffrn_detector_type Atlas
_diffrn_measured_fraction_theta_full 0.991
_diffrn_measured_fraction_theta_max 0.820
_diffrn_measurement_details
;
List of Runs (angles in degrees, time in seconds):

  # Type    Start    End  Width  t~exp~   \w     \q     \k     \f   Frames
#--------------------------------------------------------------------------
  1  \w    -37.00  57.00   1.00    8.24    --  -10.64  57.00  60.00   94
  2  \w    -81.00  14.00   1.00    8.24    --  -10.64 -57.00 -90.00   95
  3  \w     34.00 100.00   1.00    8.24    --   12.51-178.00 -90.00   66
;
_diffrn_measurement_device 'four-circle diffractometer'
_diffrn_measurement_device_type 'SuperNova, Dual, Cu at home/near, Atlas'
_diffrn_measurement_method '\w scans'
_diffrn_orient_matrix_type 'CrysAlisPro convention (1999,Acta A55,543-557)'
_diffrn_orient_matrix_UB_11 0.0051704000
_diffrn_orient_matrix_UB_12 -0.0164812000
_diffrn_orient_matrix_UB_13 -0.0447780000
_diffrn_orient_matrix_UB_21 -0.0581996000
_diffrn_orient_matrix_UB_22 0.0153657000
_diffrn_orient_matrix_UB_23 0.0068503000
_diffrn_orient_matrix_UB_31 0.0141666000
_diffrn_orient_matrix_UB_32 0.0571155000
_diffrn_orient_matrix_UB_33 -0.0437283000
_diffrn_radiation_monochromator mirror
_diffrn_radiation_probe x-ray
_diffrn_radiation_type MoK\a
_diffrn_radiation_wavelength 0.71073
_diffrn_reflns_av_R_equivalents 0.0278
_diffrn_reflns_av_unetI/netI 0.0622
_diffrn_reflns_Laue_measured_fraction_full 0.991
_diffrn_reflns_Laue_measured_fraction_max 0.820
_diffrn_reflns_limit_h_max 14
_diffrn_reflns_limit_h_min -16
_diffrn_reflns_limit_k_max 16
_diffrn_reflns_limit_k_min -12
_diffrn_reflns_limit_l_max 18
_diffrn_reflns_limit_l_min -18
_diffrn_reflns_number 12899
_diffrn_reflns_point_group_measured_fraction_full 0.991
_diffrn_reflns_point_group_measured_fraction_max 0.820
_diffrn_reflns_theta_full 25.242
_diffrn_reflns_theta_max 29.565
_diffrn_reflns_theta_min 3.527
_diffrn_source 'micro-focus sealed X-ray tube'
_diffrn_source_type 'SuperNova (Mo) X-ray Source'
_exptl_absorpt_coefficient_mu 6.000
_exptl_absorpt_correction_T_max 1.000
_exptl_absorpt_correction_T_min 0.182
_exptl_absorpt_correction_type gaussian
_exptl_absorpt_process_details
;
CrysAlisPro 1.171.39.45g (Rigaku Oxford Diffraction, 2018)
Numerical absorption correction based on gaussian integration over
			a multifaceted crystal model
Empirical absorption correction using spherical harmonics,
 implemented in SCALE3 ABSPACK scaling algorithm.
;
_exptl_crystal_colour orange
_exptl_crystal_colour_primary orange
_exptl_crystal_density_diffrn 1.968
_exptl_crystal_description prism
_exptl_crystal_F_000 1036
_exptl_crystal_size_max 0.628
_exptl_crystal_size_mid 0.177
_exptl_crystal_size_min 0.073
_refine_diff_density_max 0.682
_refine_diff_density_min -1.219
_refine_diff_density_rms 0.123
_refine_ls_extinction_method none
_refine_ls_goodness_of_fit_ref 1.024
_refine_ls_hydrogen_treatment constr
_refine_ls_matrix_type full
_refine_ls_number_parameters 393
_refine_ls_number_reflns 8482
_refine_ls_number_restraints 0
_refine_ls_restrained_S_all 1.024
_refine_ls_R_factor_all 0.0743
_refine_ls_R_factor_gt 0.0389
_refine_ls_shift/su_max 0.001
_refine_ls_shift/su_mean 0.000
_refine_ls_structure_factor_coef Fsqd
_refine_ls_weighting_details 'w=1/[\s^2^(Fo^2^)+(0.0185P)^2^] where P=(Fo^2^+2Fc^2^)/3'
_refine_ls_weighting_scheme calc
_refine_ls_wR_factor_gt 0.0642
_refine_ls_wR_factor_ref 0.0811
_reflns_Friedel_coverage 0.000
_reflns_number_gt 5692
_reflns_number_total 8482
_reflns_threshold_expression 'I > 2\s(I)'
_cod_data_source_file d2cc06415d2.cif
_cod_data_source_block Complex-1
_cod_depositor_comments 'Adding full bibliography for 7131200--7131203.cif.'
_cod_database_code 7131202
_shelx_shelxl_version_number 2014/7
_chemical_oxdiff_formula 'C28 H36 Au Cl4 F6 I2 N'
_chemical_oxdiff_usercomment 'orange block'
_shelx_space_group_comment
;
The symmetry employed for this shelxl refinement is uniquely defined
by the following loop, which should always be used as a source of
symmetry information in preference to the above space-group names.
They are only intended as comments.
;
_reflns_odcompleteness_completeness 98.68
_reflns_odcompleteness_iscentric 1
_reflns_odcompleteness_theta 26.32
_olex2_refinement_description
;
1. Fixed Uiso
 At 1.2 times of:
  All C(H,H) groups, All C(H,H,H,H) groups
 At 1.5 times of:
  All C(H,H,H) groups
2. Others
 Fixed Sof: H53A(0.75) H53B(0.75) H53C(0.25) H53D(0.25) C54(0.75) H54A(0.75)
 H54B(0.75) H54C(0.75) C54B(0.25) H54D(0.25) H54E(0.25) H54F(0.25)
3.a Secondary CH2 refined with riding coordinates:
 C41(H41A,H41B), C52(H52A,H52B), C31(H31A,H31B), C42(H42A,H42B), C32(H32A,
 H32B), C43(H43A,H43B), C21(H21A,H21B), C51(H51A,H51B), C23(H23A,H23B),
 C33(H33A,H33B), C53(H53A,H53B), C53(H53C,H53D), C22(H22A,H22B)
3.b Idealised Me refined as rotating group:
 C24(H24A,H24B,H24C), C44(H44A,H44B,H44C), C34(H34A,H34B,H34C), C54(H54A,H54B,
 H54C), C54B(H54D,H54E,H54F)
;
_olex2_submission_special_instructions 'No special instructions were received'
_oxdiff_exptl_absorpt_empirical_details
;
Empirical correction (ABSPACK) includes:
- Absorption correction using spherical harmonics
- Frame scaling
;
_oxdiff_exptl_absorpt_empirical_full_max 1.508
_oxdiff_exptl_absorpt_empirical_full_min 0.630

loop_
_space_group_symop_operation_xyz
'x, y, z'
'-x, -y, -z'

loop_
_atom_site_label
_atom_site_type_symbol
_atom_site_fract_x
_atom_site_fract_y
_atom_site_fract_z
_atom_site_U_iso_or_equiv
_atom_site_adp_type
_atom_site_occupancy
_atom_site_site_symmetry_order
_atom_site_calc_flag
_atom_site_refinement_flags_posn
_atom_site_refinement_flags_adp
_atom_site_refinement_flags_occupancy
_atom_site_disorder_assembly
_atom_site_disorder_group
Au1 Au 0.19524(2) 0.31739(2) 0.24028(2) 0.04231(8) Uani 1 1 d . . . . .
I2 I 0.04988(3) 0.16217(3) 0.40651(4) 0.05789(13) Uani 1 1 d . . . . .
I1 I 0.35038(4) 0.46267(3) 0.07921(4) 0.06496(14) Uani 1 1 d . . . . .
Cl15 Cl 0.37889(16) 0.21700(17) 0.60118(19) 0.0843(6) Uani 1 1 d . . . . .
Cl5 Cl -0.02397(17) 0.35343(18) -0.0765(2) 0.0935(6) Uani 1 1 d . . . . .
Cl13 Cl 0.12272(18) 0.60924(16) 0.4725(2) 0.1026(8) Uani 1 1 d . . . . .
Cl3 Cl 0.3737(2) 0.10951(17) -0.0815(2) 0.1032(7) Uani 1 1 d . . . . .
F16 F 0.3332(3) 0.1892(3) 0.4204(3) 0.0649(10) Uani 1 1 d . . . . .
F12 F 0.1055(3) 0.5283(3) 0.3111(4) 0.0789(12) Uani 1 1 d . . . . .
F6 F 0.0061(3) 0.3826(3) 0.1126(4) 0.0714(11) Uani 1 1 d . . . . .
C11 C 0.2151(4) 0.3560(4) 0.3627(5) 0.0443(14) Uani 1 1 d . . . . .
F2 F 0.3544(3) 0.1748(3) 0.1024(4) 0.0720(11) Uani 1 1 d . . . . .
C1 C 0.1812(5) 0.2808(4) 0.1127(6) 0.0471(14) Uani 1 1 d . . . . .
F4 F 0.1706(4) 0.2116(4) -0.1516(4) 0.1003(15) Uani 1 1 d . . . . .
F14 F 0.2619(4) 0.4335(4) 0.6057(4) 0.0954(14) Uani 1 1 d . . . . .
C12 C 0.1675(5) 0.4542(5) 0.3787(6) 0.0516(15) Uani 1 1 d . . . . .
C2 C 0.2639(5) 0.2168(5) 0.0641(6) 0.0553(16) Uani 1 1 d . . . . .
C4 C 0.1760(7) 0.2342(6) -0.0669(7) 0.069(2) Uani 1 1 d . . . . .
C6 C 0.0945(5) 0.3211(5) 0.0668(6) 0.0538(16) Uani 1 1 d . . . . .
C13 C 0.1820(5) 0.4836(5) 0.4586(7) 0.0617(19) Uani 1 1 d . . . . .
C5 C 0.0871(5) 0.2999(5) -0.0217(6) 0.0585(17) Uani 1 1 d . . . . .
C3 C 0.2644(6) 0.1911(5) -0.0243(6) 0.0584(17) Uani 1 1 d . . . . .
C15 C 0.2966(5) 0.3076(5) 0.5162(6) 0.0528(15) Uani 1 1 d . . . . .
C41 C 0.6648(5) 0.1135(5) 0.4259(6) 0.0585(17) Uani 1 1 d . . . . .
H41A H 0.5845 0.1356 0.4459 0.070 Uiso 1 1 calc R . . . .
H41B H 0.6718 0.0307 0.4492 0.070 Uiso 1 1 calc R . . . .
C14 C 0.2462(5) 0.4085(6) 0.5270(7) 0.0629(18) Uani 1 1 d . . . . .
C16 C 0.2798(4) 0.2862(5) 0.4331(6) 0.0460(14) Uani 1 1 d . . . . .
C52 C 0.8579(5) 0.0010(6) 0.2854(7) 0.074(2) Uani 1 1 d . . . . .
H52A H 0.8105 -0.0205 0.2576 0.089 Uiso 1 1 calc R . . . .
H52B H 0.8367 -0.0432 0.3708 0.089 Uiso 1 1 calc R . . . .
C31 C 0.6478(5) 0.1520(5) 0.2375(6) 0.0558(17) Uani 1 1 d . . . . .
H31A H 0.6363 0.0696 0.2752 0.067 Uiso 1 1 calc R . . . .
H31B H 0.5740 0.1910 0.2557 0.067 Uiso 1 1 calc R . . . .
N1 N 0.7191(4) 0.1743(4) 0.2923(5) 0.0531(13) Uani 1 1 d . . . . .
C42 C 0.7118(6) 0.1369(6) 0.4984(6) 0.0679(18) Uani 1 1 d . . . . .
H42A H 0.7008 0.2188 0.4796 0.081 Uiso 1 1 calc R . . . .
H42B H 0.7928 0.1183 0.4767 0.081 Uiso 1 1 calc R . . . .
C32 C 0.6958(6) 0.1904(6) 0.1060(7) 0.0677(19) Uani 1 1 d . . . . .
H32A H 0.7623 0.1416 0.0878 0.081 Uiso 1 1 calc R . . . .
H32B H 0.7194 0.2693 0.0679 0.081 Uiso 1 1 calc R . . . .
C43 C 0.6577(6) 0.0684(6) 0.6304(7) 0.070(2) Uani 1 1 d . . . . .
H43A H 0.5762 0.0828 0.6510 0.084 Uiso 1 1 calc R . . . .
H43B H 0.6733 -0.0135 0.6497 0.084 Uiso 1 1 calc R . . . .
C21 C 0.7234(5) 0.3045(4) 0.2496(6) 0.0602(18) Uani 1 1 d . . . . .
H21A H 0.7733 0.3165 0.2814 0.072 Uiso 1 1 calc R . . . .
H21B H 0.7569 0.3395 0.1638 0.072 Uiso 1 1 calc R . . . .
C51 C 0.8405(5) 0.1292(5) 0.2543(6) 0.0644(18) Uani 1 1 d . . . . .
H51A H 0.8731 0.1714 0.1689 0.077 Uiso 1 1 calc R . . . .
H51B H 0.8828 0.1469 0.2899 0.077 Uiso 1 1 calc R . . . .
C23 C 0.6287(7) 0.4921(6) 0.2500(8) 0.086(2) Uani 1 1 d . . . . .
H23A H 0.6795 0.4921 0.2878 0.103 Uiso 1 1 calc R . . . .
H23B H 0.6652 0.5314 0.1648 0.103 Uiso 1 1 calc R . . . .
C33 C 0.6106(6) 0.1846(6) 0.0567(8) 0.080(2) Uani 1 1 d . . . . .
H33A H 0.5835 0.1067 0.0992 0.096 Uiso 1 1 calc R . . . .
H33B H 0.5462 0.2367 0.0717 0.096 Uiso 1 1 calc R . . . .
C24 C 0.5227(7) 0.5583(6) 0.2849(10) 0.127(4) Uani 1 1 d . . . . .
H24A H 0.4743 0.5643 0.2430 0.190 Uiso 1 1 calc GR . . . .
H24B H 0.5404 0.6344 0.2656 0.190 Uiso 1 1 calc GR . . . .
H24C H 0.4848 0.5190 0.3688 0.190 Uiso 1 1 calc GR . . . .
C53 C 0.9822(6) -0.0256(8) 0.2269(10) 0.101(3) Uani 1 1 d . . . . .
H53A H 1.0024 0.0189 0.1416 0.121 Uiso 0.75 1 calc R . P A 1
H53B H 1.0289 -0.0018 0.2537 0.121 Uiso 0.75 1 calc R . P A 1
H53C H 1.0274 0.0296 0.2197 0.121 Uiso 0.25 1 calc R . P B 2
H53D H 1.0038 -0.1019 0.2791 0.121 Uiso 0.25 1 calc R . P B 2
C44 C 0.6983(8) 0.0970(7) 0.7041(8) 0.105(3) Uani 1 1 d . . . . .
H44A H 0.7781 0.0779 0.6884 0.158 Uiso 1 1 calc GR . . . .
H44B H 0.6583 0.0534 0.7866 0.158 Uiso 1 1 calc GR . . . .
H44C H 0.6846 0.1782 0.6843 0.158 Uiso 1 1 calc GR . . . .
C22 C 0.6117(6) 0.3671(5) 0.2826(7) 0.072(2) Uani 1 1 d . . . . .
H22A H 0.5728 0.3277 0.3673 0.087 Uiso 1 1 calc R . . . .
H22B H 0.5647 0.3661 0.2416 0.087 Uiso 1 1 calc R . . . .
C34 C 0.6554(8) 0.2150(7) -0.0724(9) 0.106(3) Uani 1 1 d . . . . .
H34A H 0.6908 0.2879 -0.1148 0.159 Uiso 1 1 calc GR . . . .
H34B H 0.5942 0.2206 -0.0993 0.159 Uiso 1 1 calc GR . . . .
H34C H 0.7101 0.1561 -0.0867 0.159 Uiso 1 1 calc GR . . . .
C54 C 1.0058(9) -0.1477(10) 0.2543(13) 0.114(5) Uani 0.75 1 d . . P C 1
H54A H 0.9713 -0.1929 0.3379 0.171 Uiso 0.75 1 calc GR . P C 1
H54B H 1.0863 -0.1639 0.2324 0.171 Uiso 0.75 1 calc GR . P C 1
H54C H 0.9756 -0.1671 0.2108 0.171 Uiso 0.75 1 calc GR . P C 1
C54B C 1.010(2) -0.022(3) 0.112(4) 0.101(13) Uani 0.25 1 d . . P C 2
H54D H 0.9515 -0.0564 0.1111 0.151 Uiso 0.25 1 calc GR . P C 2
H54E H 1.0808 -0.0649 0.0941 0.151 Uiso 0.25 1 calc GR . P C 2
H54F H 1.0172 0.0566 0.0528 0.151 Uiso 0.25 1 calc GR . P C 2

loop_
_atom_site_aniso_label
_atom_site_aniso_U_11
_atom_site_aniso_U_22
_atom_site_aniso_U_33
_atom_site_aniso_U_23
_atom_site_aniso_U_13
_atom_site_aniso_U_12
Au1 0.04408(13) 0.04572(13) 0.03833(15) -0.01413(10) -0.01589(11) -0.00912(9)
I2 0.0586(3) 0.0658(2) 0.0451(3) -0.0160(2) -0.0108(2) -0.02520(19)
I1 0.0700(3) 0.0674(3) 0.0496(3) -0.0126(2) -0.0118(2) -0.0326(2)
Cl15 0.0757(12) 0.1226(15) 0.0634(14) -0.0383(12) -0.0437(11) 0.0142(10)
Cl5 0.0950(15) 0.1249(15) 0.0741(16) -0.0261(13) -0.0529(13) -0.0220(12)
Cl13 0.1179(17) 0.0793(12) 0.133(2) -0.0721(14) -0.0376(16) 0.0103(11)
Cl3 0.1264(18) 0.0959(14) 0.0899(19) -0.0603(14) -0.0194(15) 0.0080(12)
F16 0.074(2) 0.063(2) 0.062(3) -0.029(2) -0.033(2) 0.0150(17)
F12 0.090(3) 0.064(2) 0.092(4) -0.031(2) -0.053(3) 0.0192(19)
F6 0.062(2) 0.091(2) 0.066(3) -0.031(2) -0.032(2) 0.0028(19)
C11 0.046(3) 0.048(3) 0.046(4) -0.020(3) -0.019(3) -0.009(2)
F2 0.065(2) 0.080(2) 0.075(3) -0.035(2) -0.032(2) 0.0082(18)
C1 0.045(3) 0.049(3) 0.043(4) -0.015(3) -0.013(3) -0.010(3)
F4 0.134(4) 0.127(3) 0.069(3) -0.056(3) -0.030(3) -0.035(3)
F14 0.114(3) 0.127(3) 0.091(4) -0.070(3) -0.051(3) -0.005(3)
C12 0.052(4) 0.058(4) 0.047(4) -0.020(3) -0.023(3) 0.001(3)
C2 0.058(4) 0.052(3) 0.053(5) -0.014(3) -0.018(4) -0.015(3)
C4 0.093(6) 0.078(5) 0.048(5) -0.028(4) -0.018(4) -0.032(4)
C6 0.050(4) 0.060(4) 0.049(4) -0.016(3) -0.017(3) -0.013(3)
C13 0.065(4) 0.057(4) 0.074(6) -0.040(4) -0.020(4) 0.000(3)
C5 0.067(4) 0.072(4) 0.041(4) -0.012(3) -0.024(4) -0.028(3)
C3 0.072(5) 0.057(4) 0.045(4) -0.022(3) -0.010(4) -0.017(3)
C15 0.044(3) 0.070(4) 0.049(4) -0.027(3) -0.019(3) -0.001(3)
C41 0.049(4) 0.063(4) 0.046(5) -0.012(3) -0.010(3) -0.010(3)
C14 0.060(4) 0.089(5) 0.059(5) -0.043(4) -0.017(4) -0.017(4)
C16 0.044(3) 0.053(3) 0.047(4) -0.025(3) -0.018(3) -0.001(3)
C52 0.055(4) 0.094(5) 0.066(6) -0.029(4) -0.030(4) 0.014(3)
C31 0.047(4) 0.061(4) 0.066(5) -0.023(4) -0.029(4) -0.005(3)
N1 0.045(3) 0.058(3) 0.050(4) -0.012(3) -0.020(3) -0.010(2)
C42 0.072(5) 0.082(4) 0.043(5) -0.022(4) -0.016(4) -0.008(3)
C32 0.075(5) 0.074(4) 0.059(5) -0.019(4) -0.035(4) -0.009(3)
C43 0.066(4) 0.074(4) 0.055(5) -0.016(4) -0.024(4) 0.006(3)
C21 0.066(4) 0.060(4) 0.051(5) -0.007(3) -0.028(4) -0.020(3)
C51 0.045(4) 0.094(5) 0.055(5) -0.027(4) -0.020(3) -0.008(3)
C23 0.117(7) 0.072(5) 0.082(7) -0.029(5) -0.042(6) -0.020(4)
C33 0.084(5) 0.086(5) 0.092(7) -0.049(5) -0.042(5) 0.003(4)
C24 0.142(9) 0.063(5) 0.184(13) -0.054(7) -0.068(8) 0.008(5)
C53 0.064(5) 0.136(8) 0.106(9) -0.064(7) -0.025(5) 0.015(5)
C44 0.161(9) 0.100(6) 0.057(6) -0.028(5) -0.042(6) -0.013(5)
C22 0.081(5) 0.056(4) 0.074(6) -0.014(4) -0.032(4) -0.013(3)
C34 0.141(8) 0.109(6) 0.111(9) -0.058(6) -0.078(7) 0.008(5)
C54 0.098(9) 0.144(10) 0.139(14) -0.090(11) -0.063(9) 0.039(8)
C54B 0.059(19) 0.10(2) 0.14(4) -0.07(3) -0.02(2) 0.000(16)

loop_
_atom_type_symbol
_atom_type_description
_atom_type_scat_dispersion_real
_atom_type_scat_dispersion_imag
_atom_type_scat_source
C C 0.0033 0.0016 'International Tables Vol C Tables 4.2.6.8 and 6.1.1.4'
H H 0.0000 0.0000 'International Tables Vol C Tables 4.2.6.8 and 6.1.1.4'
Au Au -2.0133 8.8022 'International Tables Vol C Tables 4.2.6.8 and 6.1.1.4'
Cl Cl 0.1484 0.1585 'International Tables Vol C Tables 4.2.6.8 and 6.1.1.4'
F F 0.0171 0.0103 'International Tables Vol C Tables 4.2.6.8 and 6.1.1.4'
I I -0.4742 1.8119 'International Tables Vol C Tables 4.2.6.8 and 6.1.1.4'
N N 0.0061 0.0033 'International Tables Vol C Tables 4.2.6.8 and 6.1.1.4'

loop_
_exptl_crystal_face_index_h
_exptl_crystal_face_index_k
_exptl_crystal_face_index_l
_exptl_crystal_face_perp_dist
18 5 5 0.1187
-18 -5 -5 0.0437
0 13 -6 0.2797
0 -13 6 0.2797
2 -14 -14 0.0524
-2 14 14 0.0204

loop_
_geom_angle_atom_site_label_1
_geom_angle_atom_site_label_2
_geom_angle_atom_site_label_3
_geom_angle
_geom_angle_site_symmetry_1
_geom_angle_site_symmetry_3
_geom_angle_publ_flag
I1 Au1 I2 176.277(17) . . ?
C11 Au1 I2 91.32(15) . . ?
C11 Au1 I1 87.70(15) . . ?
C11 Au1 C1 177.8(2) . . ?
C1 Au1 I2 90.64(14) . . ?
C1 Au1 I1 90.28(15) . . ?
C12 C11 Au1 123.0(4) . . ?
C16 C11 Au1 122.2(4) . . ?
C16 C11 C12 114.8(5) . . ?
C2 C1 Au1 120.6(5) . . ?
C2 C1 C6 114.7(6) . . ?
C6 C1 Au1 124.6(4) . . ?
F12 C12 C11 118.4(6) . . ?
F12 C12 C13 117.4(5) . . ?
C11 C12 C13 124.1(6) . . ?
F2 C2 C1 119.0(6) . . ?
F2 C2 C3 116.0(6) . . ?
C1 C2 C3 124.9(6) . . ?
F4 C4 C5 118.0(7) . . ?
F4 C4 C3 120.6(7) . . ?
C3 C4 C5 121.3(6) . . ?
F6 C6 C1 119.0(6) . . ?
F6 C6 C5 116.3(6) . . ?
C1 C6 C5 124.7(6) . . ?
C12 C13 Cl13 122.0(6) . . ?
C14 C13 Cl13 120.4(5) . . ?
C14 C13 C12 117.6(5) . . ?
C4 C5 Cl5 120.6(6) . . ?
C6 C5 Cl5 122.7(6) . . ?
C6 C5 C4 116.7(6) . . ?
C2 C3 Cl3 121.8(6) . . ?
C4 C3 Cl3 120.6(6) . . ?
C4 C3 C2 117.6(6) . . ?
C14 C15 Cl15 120.4(5) . . ?
C16 C15 Cl15 122.6(5) . . ?
C16 C15 C14 117.0(6) . . ?
H41A C41 H41B 107.4 . . ?
N1 C41 H41A 108.2 . . ?
N1 C41 H41B 108.2 . . ?
C42 C41 H41A 108.2 . . ?
C42 C41 H41B 108.2 . . ?
C42 C41 N1 116.3(5) . . ?
F14 C14 C13 119.5(6) . . ?
F14 C14 C15 118.9(7) . . ?
C13 C14 C15 121.6(6) . . ?
F16 C16 C11 118.8(5) . . ?
F16 C16 C15 116.3(5) . . ?
C11 C16 C15 124.9(5) . . ?
H52A C52 H52B 108.3 . . ?
C51 C52 H52A 109.9 . . ?
C51 C52 H52B 109.9 . . ?
C51 C52 C53 108.9(6) . . ?
C53 C52 H52A 109.9 . . ?
C53 C52 H52B 109.9 . . ?
H31A C31 H31B 107.4 . . ?
N1 C31 H31A 108.3 . . ?
N1 C31 H31B 108.3 . . ?
C32 C31 H31A 108.3 . . ?
C32 C31 H31B 108.3 . . ?
C32 C31 N1 115.7(5) . . ?
C41 N1 C31 107.0(4) . . ?
C41 N1 C21 111.5(5) . . ?
C31 N1 C21 109.9(4) . . ?
C51 N1 C41 110.5(5) . . ?
C51 N1 C31 111.3(5) . . ?
C51 N1 C21 106.6(4) . . ?
C41 C42 H42A 109.0 . . ?
C41 C42 H42B 109.0 . . ?
C41 C42 C43 113.1(6) . . ?
H42A C42 H42B 107.8 . . ?
C43 C42 H42A 109.0 . . ?
C43 C42 H42B 109.0 . . ?
C31 C32 H32A 109.2 . . ?
C31 C32 H32B 109.2 . . ?
C31 C32 C33 111.8(6) . . ?
H32A C32 H32B 107.9 . . ?
C33 C32 H32A 109.2 . . ?
C33 C32 H32B 109.2 . . ?
C42 C43 H43A 108.8 . . ?
C42 C43 H43B 108.8 . . ?
H43A C43 H43B 107.7 . . ?
C44 C43 C42 113.6(6) . . ?
C44 C43 H43A 108.8 . . ?
C44 C43 H43B 108.8 . . ?
N1 C21 H21A 108.3 . . ?
N1 C21 H21B 108.3 . . ?
H21A C21 H21B 107.4 . . ?
C22 C21 N1 115.9(5) . . ?
C22 C21 H21A 108.3 . . ?
C22 C21 H21B 108.3 . . ?
C52 C51 N1 116.3(5) . . ?
C52 C51 H51A 108.2 . . ?
C52 C51 H51B 108.2 . . ?
N1 C51 H51A 108.2 . . ?
N1 C51 H51B 108.2 . . ?
H51A C51 H51B 107.4 . . ?
H23A C23 H23B 107.6 . . ?
C24 C23 H23A 108.7 . . ?
C24 C23 H23B 108.7 . . ?
C24 C23 C22 114.2(6) . . ?
C22 C23 H23A 108.7 . . ?
C22 C23 H23B 108.7 . . ?
C32 C33 H33A 108.7 . . ?
C32 C33 H33B 108.7 . . ?
H33A C33 H33B 107.6 . . ?
C34 C33 C32 114.4(7) . . ?
C34 C33 H33A 108.7 . . ?
C34 C33 H33B 108.7 . . ?
C23 C24 H24A 109.5 . . ?
C23 C24 H24B 109.5 . . ?
C23 C24 H24C 109.5 . . ?
H24A C24 H24B 109.5 . . ?
H24A C24 H24C 109.5 . . ?
H24B C24 H24C 109.5 . . ?
C52 C53 H53A 109.2 . . ?
C52 C53 H53B 109.2 . . ?
C52 C53 H53C 108.4 . . ?
C52 C53 H53D 108.4 . . ?
H53A C53 H53B 107.9 . . ?
H53C C53 H53D 107.5 . . ?
C54 C53 C52 112.1(8) . . ?
C54 C53 H53A 109.2 . . ?
C54 C53 H53B 109.2 . . ?
C54B C53 C52 115.5(15) . . ?
C54B C53 H53C 108.4 . . ?
C54B C53 H53D 108.4 . . ?
C43 C44 H44A 109.5 . . ?
C43 C44 H44B 109.5 . . ?
C43 C44 H44C 109.5 . . ?
H44A C44 H44B 109.5 . . ?
H44A C44 H44C 109.5 . . ?
H44B C44 H44C 109.5 . . ?
C21 C22 C23 110.9(6) . . ?
C21 C22 H22A 109.5 . . ?
C21 C22 H22B 109.5 . . ?
C23 C22 H22A 109.5 . . ?
C23 C22 H22B 109.5 . . ?
H22A C22 H22B 108.0 . . ?
C33 C34 H34A 109.5 . . ?
C33 C34 H34B 109.5 . . ?
C33 C34 H34C 109.5 . . ?
H34A C34 H34B 109.5 . . ?
H34A C34 H34C 109.5 . . ?
H34B C34 H34C 109.5 . . ?
C53 C54 H54A 109.5 . . ?
C53 C54 H54B 109.5 . . ?
C53 C54 H54C 109.5 . . ?
H54A C54 H54B 109.5 . . ?
H54A C54 H54C 109.5 . . ?
H54B C54 H54C 109.5 . . ?
C53 C54B H54D 109.5 . . ?
C53 C54B H54E 109.5 . . ?
C53 C54B H54F 109.5 . . ?
H54D C54B H54E 109.5 . . ?
H54D C54B H54F 109.5 . . ?
H54E C54B H54F 109.5 . . ?

loop_
_geom_bond_atom_site_label_1
_geom_bond_atom_site_label_2
_geom_bond_distance
_geom_bond_site_symmetry_2
_geom_bond_publ_flag
Au1 I2 2.6036(5) . ?
Au1 I1 2.5938(5) . ?
Au1 C11 2.057(6) . ?
Au1 C1 2.073(6) . ?
Cl15 C15 1.717(6) . ?
Cl5 C5 1.720(7) . ?
Cl13 C13 1.719(5) . ?
Cl3 C3 1.726(6) . ?
F16 C16 1.359(6) . ?
F12 C12 1.341(7) . ?
F6 C6 1.356(7) . ?
C11 C12 1.374(7) . ?
C11 C16 1.374(8) . ?
F2 C2 1.352(7) . ?
C1 C2 1.358(8) . ?
C1 C6 1.366(8) . ?
F4 C4 1.340(7) . ?
F14 C14 1.343(7) . ?
C12 C13 1.389(9) . ?
C2 C3 1.384(9) . ?
C4 C5 1.391(9) . ?
C4 C3 1.361(9) . ?
C6 C5 1.389(9) . ?
C13 C14 1.370(9) . ?
C15 C14 1.386(8) . ?
C15 C16 1.377(8) . ?
C41 H41A 0.9700 . ?
C41 H41B 0.9700 . ?
C41 N1 1.517(8) . ?
C41 C42 1.496(9) . ?
C52 H52A 0.9700 . ?
C52 H52B 0.9700 . ?
C52 C51 1.514(8) . ?
C52 C53 1.524(9) . ?
C31 H31A 0.9700 . ?
C31 H31B 0.9700 . ?
C31 N1 1.521(7) . ?
C31 C32 1.497(9) . ?
N1 C21 1.529(6) . ?
N1 C51 1.515(7) . ?
C42 H42A 0.9700 . ?
C42 H42B 0.9700 . ?
C42 C43 1.510(9) . ?
C32 H32A 0.9700 . ?
C32 H32B 0.9700 . ?
C32 C33 1.514(9) . ?
C43 H43A 0.9700 . ?
C43 H43B 0.9700 . ?
C43 C44 1.498(9) . ?
C21 H21A 0.9700 . ?
C21 H21B 0.9700 . ?
C21 C22 1.501(8) . ?
C51 H51A 0.9700 . ?
C51 H51B 0.9700 . ?
C23 H23A 0.9700 . ?
C23 H23B 0.9700 . ?
C23 C24 1.479(10) . ?
C23 C22 1.525(8) . ?
C33 H33A 0.9700 . ?
C33 H33B 0.9700 . ?
C33 C34 1.486(11) . ?
C24 H24A 0.9600 . ?
C24 H24B 0.9600 . ?
C24 H24C 0.9600 . ?
C53 H53A 0.9700 . ?
C53 H53B 0.9700 . ?
C53 H53C 0.9700 . ?
C53 H53D 0.9700 . ?
C53 C54 1.451(12) . ?
C53 C54B 1.44(4) . ?
C44 H44A 0.9600 . ?
C44 H44B 0.9600 . ?
C44 H44C 0.9600 . ?
C22 H22A 0.9700 . ?
C22 H22B 0.9700 . ?
C34 H34A 0.9600 . ?
C34 H34B 0.9600 . ?
C34 H34C 0.9600 . ?
C54 H54A 0.9600 . ?
C54 H54B 0.9600 . ?
C54 H54C 0.9600 . ?
C54B H54D 0.9600 . ?
C54B H54E 0.9600 . ?
C54B H54F 0.9600 . ?

loop_
_exptl_oxdiff_crystal_face_indexfrac_h
_exptl_oxdiff_crystal_face_indexfrac_k
_exptl_oxdiff_crystal_face_indexfrac_l
_exptl_oxdiff_crystal_face_x
_exptl_oxdiff_crystal_face_y
_exptl_oxdiff_crystal_face_z
18.0000 5.0000 5.0000 -0.2132 -0.9365 0.3219
-18.0000 -5.0000 -5.0000 0.2132 0.9365 -0.3219
-0.0000 13.0000 -6.0000 0.0544 0.1587 1.0049
0.0000 -13.0000 6.0000 -0.0544 -0.1587 -1.0049
2.0000 -14.0000 -14.0000 0.8680 -0.4274 -0.1591
-2.0000 14.0000 14.0000 -0.8680 0.4274 0.1591
